data_7202795
loop_
_publ_author_name
'Dobrzycki, Lukasz'
'Wo\'zniak, Krzysztof'

_publ_section_title
;
 Structural consequences of benzidine dihydrochloride substitution in
 the solid state
;
_journal_issue 11
_journal_name_full CrystEngComm
_journal_page_first 1029
_journal_paper_doi 10.1039/b702072d
_journal_volume 9
_journal_year 2007
_chemical_formula_sum 'C14 H18 Cl2 N2'
_chemical_formula_weight 285.20
_chemical_name_systematic
;
?
;
_space_group_IT_number 29
_symmetry_cell_setting orthorhombic
_symmetry_space_group_name_Hall 'P 2c -2ac'
_symmetry_space_group_name_H-M 'P c a 21'
_atom_sites_solution_hydrogens geom
_atom_sites_solution_primary direct
_atom_sites_solution_secondary difmap
_audit_creation_method SHELXL-97
_cell_angle_alpha 90.00
_cell_angle_beta 90.00
_cell_angle_gamma 90.00
_cell_formula_units_Z 4
_cell_length_a 7.5938(2)
_cell_length_b 9.5918(3)
_cell_length_c 20.0837(7)
_cell_measurement_temperature 103(2)
_cell_volume 1462.86(8)
_computing_cell_refinement
;
CrysAlis RED, Oxford Diffraction Ltd.,
Version 1.171.28cycle4 beta (release 11-11-2005 CrysAlis171 .NET)
(compiled Nov 11 2005,15:50:43)
;
_computing_data_collection
;
CrysAlis CCD, Oxford Diffraction Ltd.,
Version 1.171.28cycle4 beta (release 11-11-2005 CrysAlis171 .NET)
(compiled Nov 11 2005,15:50:43)
;
_computing_data_reduction
;
CrysAlis RED, Oxford Diffraction Ltd.,
Version 1.171.28cycle4 beta (release 11-11-2005 CrysAlis171 .NET)
(compiled Nov 11 2005,15:50:43)
;
_computing_molecular_graphics Diamond
_computing_structure_refinement 'SHELXL-97 (Sheldrick, 1997)'
_computing_structure_solution 'SHELXS-97 (Sheldrick, 1990)'
_diffrn_ambient_temperature 103(2)
_diffrn_detector_area_resol_mean 8.6479
_diffrn_measured_fraction_theta_full 0.996
_diffrn_measured_fraction_theta_max 0.971
_diffrn_measurement_device_type KM4CCD
_diffrn_measurement_method 'omega scan'
_diffrn_radiation_monochromator graphite
_diffrn_radiation_source 'fine-focus sealed tube'
_diffrn_radiation_type MoK\a
_diffrn_radiation_wavelength 0.71073
_diffrn_reflns_av_R_equivalents 0.0176
_diffrn_reflns_av_sigmaI/netI 0.0205
_diffrn_reflns_limit_h_max 10
_diffrn_reflns_limit_h_min -9
_diffrn_reflns_limit_k_max 12
_diffrn_reflns_limit_k_min -12
_diffrn_reflns_limit_l_max 26
_diffrn_reflns_limit_l_min -26
_diffrn_reflns_number 22190
_diffrn_reflns_theta_full 28.00
_diffrn_reflns_theta_max 28.70
_diffrn_reflns_theta_min 2.94
_diffrn_standards_decay_% 2
_diffrn_standards_number '1 frame'
_exptl_absorpt_coefficient_mu 0.429
_exptl_absorpt_correction_T_max 0.9868
_exptl_absorpt_correction_T_min 0.8305
_exptl_absorpt_correction_type multi-scan
_exptl_absorpt_process_details
;
CrysAlis RED, Oxford Diffraction Ltd.,
Version 1.171.28cycle4 beta (release 11-11-2005 CrysAlis171 .NET)
(compiled Nov 11 2005,15:50:43)
Empirical absorption correction using spherical harmonics,
implemented in SCALE3 ABSPACK scaling algorithm.
;
_exptl_crystal_colour colourless
_exptl_crystal_density_diffrn 1.295
_exptl_crystal_density_method 'not measured'
_exptl_crystal_description prismatic
_exptl_crystal_F_000 600
_exptl_crystal_size_max 0.45
_exptl_crystal_size_mid 0.05
_exptl_crystal_size_min 0.03
_refine_diff_density_max 0.198
_refine_diff_density_min -0.188
_refine_diff_density_rms 0.045
_refine_ls_abs_structure_details 'Flack H D (1983), Acta Cryst. A39, 876-881, 1708 Friedel pairs'
_refine_ls_abs_structure_Flack -0.05(3)
_refine_ls_extinction_method none
_refine_ls_goodness_of_fit_ref 1.001
_refine_ls_hydrogen_treatment mixed
_refine_ls_matrix_type full
_refine_ls_number_parameters 233
_refine_ls_number_reflns 3594
_refine_ls_number_restraints 1
_refine_ls_restrained_S_all 1.001
_refine_ls_R_factor_all 0.0243
_refine_ls_R_factor_gt 0.0209
_refine_ls_shift/su_max 0.000
_refine_ls_shift/su_mean 0.000
_refine_ls_structure_factor_coef Fsqd
_refine_ls_weighting_details 'calc w=1/[\s^2^(Fo^2^)+(0.0343P)^2^+0.0000P] where P=(Fo^2^+2Fc^2^)/3'
_refine_ls_weighting_scheme calc
_refine_ls_wR_factor_gt 0.0500
_refine_ls_wR_factor_ref 0.0505
_reflns_number_gt 3225
_reflns_number_total 3594
_reflns_threshold_expression >2sigma(I)
_cod_data_source_file b702072d.txt
_cod_data_source_block 3_2Cl_1
_cod_depositor_comments
;
The following automatic conversions were performed:
'_symmetry_cell_setting' value 'Orthorhombic' changed to 'orthorhombic'
according to '/home/saulius/struct/CIF-dictionaries/cif_core.dic'
dictionary named 'cif_core.dic' version 2.4.1 from 2010-06-29.

Automatic conversion script
Id: cif_fix_enum 1527 2010-12-29 10:47:43Z saulius 
;
_cod_original_sg_symbol_H-M Pca21
_cod_database_code 7202795

loop_
_symmetry_equiv_pos_as_xyz
'x, y, z'
'-x, -y, z+1/2'
'x+1/2, -y, z'
'-x+1/2, y, z+1/2'

loop_
_atom_site_label
_atom_site_type_symbol
_atom_site_fract_x
_atom_site_fract_y
_atom_site_fract_z
_atom_site_U_iso_or_equiv
_atom_site_adp_type
_atom_site_occupancy
_atom_site_symmetry_multiplicity
_atom_site_calc_flag
_atom_site_refinement_flags
_atom_site_disorder_assembly
_atom_site_disorder_group
Cl1 Cl 0.29827(4) 0.14987(3) 0.246850(14) 0.02112(8) Uani 1 1 d . . .
Cl2 Cl 0.20746(4) 0.81842(3) 0.590379(14) 0.02086(7) Uani 1 1 d . . .
N1 N 0.11024(18) 0.13801(11) 0.59342(6) 0.0192(2) Uani 1 1 d . . .
N2 N 0.39036(17) 0.83137(11) 0.24136(6) 0.0184(2) Uani 1 1 d . . .
C1 C 0.16563(17) 0.23573(13) 0.54154(6) 0.0167(3) Uani 1 1 d . . .
C2 C 0.14093(16) 0.19868(12) 0.47501(6) 0.0153(2) Uani 1 1 d . . .
C3 C 0.18534(16) 0.29776(13) 0.42725(6) 0.0160(3) Uani 1 1 d . . .
C4 C 0.24700(17) 0.43012(13) 0.44425(6) 0.0158(2) Uani 1 1 d . . .
C5 C 0.27082(17) 0.46248(13) 0.51144(7) 0.0197(3) Uani 1 1 d . . .
C6 C 0.23135(19) 0.36460(14) 0.55985(6) 0.0203(3) Uani 1 1 d . . .
C7 C 0.34516(17) 0.72708(13) 0.29175(6) 0.0159(2) Uani 1 1 d . . .
C8 C 0.39458(16) 0.58888(12) 0.28088(5) 0.0153(2) Uani 1 1 d . . .
C9 C 0.35993(17) 0.49450(13) 0.33159(6) 0.0157(2) Uani 1 1 d . . .
C10 C 0.28166(16) 0.53421(13) 0.39138(6) 0.0158(3) Uani 1 1 d . . .
C11 C 0.23171(17) 0.67405(13) 0.39993(7) 0.0176(3) Uani 1 1 d . . .
C12 C 0.26396(18) 0.77007(12) 0.34960(7) 0.0178(3) Uani 1 1 d . . .
C13 C 0.06072(19) 0.06116(14) 0.45548(7) 0.0195(3) Uani 1 1 d . . .
C14 C 0.48515(19) 0.54404(14) 0.21767(7) 0.0194(3) Uani 1 1 d . . .
H1A H 0.148(2) 0.1638(15) 0.6299(7) 0.017(4) Uiso 1 1 d . . .
H1B H 0.001(2) 0.1379(15) 0.5941(8) 0.023(4) Uiso 1 1 d . . .
H1C H 0.144(2) 0.0486(17) 0.5868(8) 0.024(4) Uiso 1 1 d . . .
H2A H 0.348(2) 0.9153(17) 0.2521(9) 0.030(4) Uiso 1 1 d . . .
H2B H 0.510(2) 0.8420(16) 0.2395(9) 0.041(5) Uiso 1 1 d . . .
H2C H 0.359(2) 0.8064(16) 0.1977(8) 0.036(4) Uiso 1 1 d . . .
H3 H 0.167(2) 0.2737(18) 0.3821(9) 0.043 Uiso 1 1 d . . .
H5 H 0.3107(18) 0.5475(16) 0.5226(7) 0.022(4) Uiso 1 1 d . . .
H6 H 0.243(2) 0.3886(15) 0.6030(8) 0.018(3) Uiso 1 1 d . . .
H9 H 0.3984(19) 0.3966(15) 0.3259(6) 0.021 Uiso 1 1 d . . .
H11 H 0.1781(18) 0.7035(15) 0.4421(7) 0.021(4) Uiso 1 1 d . . .
H12 H 0.2307(18) 0.8693(15) 0.3561(8) 0.019(3) Uiso 1 1 d . . .
H13A H 0.0516(19) 0.0530(15) 0.4065(8) 0.024(4) Uiso 1 1 d . . .
H13B H -0.056(2) 0.0561(15) 0.4704(7) 0.022(4) Uiso 1 1 d . . .
H13C H 0.126(2) -0.0195(15) 0.4756(8) 0.027(4) Uiso 1 1 d . . .
H14A H 0.496(2) 0.4413(17) 0.2154(8) 0.032(4) Uiso 1 1 d . . .
H14B H 0.426(2) 0.5776(16) 0.1819(7) 0.027(4) Uiso 1 1 d . . .
H14C H 0.607(2) 0.5782(18) 0.2182(8) 0.039(5) Uiso 1 1 d . . .

loop_
_atom_site_aniso_label
_atom_site_aniso_U_11
_atom_site_aniso_U_22
_atom_site_aniso_U_33
_atom_site_aniso_U_23
_atom_site_aniso_U_13
_atom_site_aniso_U_12
Cl1 0.03002(18) 0.01531(13) 0.01804(14) -0.00140(12) 0.00023(13) 0.00261(12)
Cl2 0.02837(17) 0.01726(14) 0.01695(14) 0.00047(12) 0.00273(13) -0.00027(12)
N1 0.0261(7) 0.0184(6) 0.0132(5) 0.0010(5) -0.0004(5) 0.0023(4)
N2 0.0257(7) 0.0129(5) 0.0166(5) 0.0012(5) -0.0022(5) 0.0008(4)
C1 0.0181(7) 0.0158(6) 0.0163(6) 0.0035(5) 0.0002(5) 0.0029(5)
C2 0.0145(6) 0.0155(6) 0.0157(6) -0.0004(5) -0.0007(5) 0.0028(5)
C3 0.0162(7) 0.0176(6) 0.0143(6) -0.0015(5) -0.0019(5) 0.0015(5)
C4 0.0150(6) 0.0181(6) 0.0143(6) -0.0011(5) 0.0003(5) 0.0016(5)
C5 0.0231(7) 0.0156(6) 0.0206(6) -0.0026(5) -0.0029(6) -0.0020(5)
C6 0.0269(7) 0.0235(7) 0.0104(6) -0.0045(5) -0.0030(5) 0.0017(5)
C7 0.0183(6) 0.0152(6) 0.0142(6) 0.0023(5) -0.0054(5) -0.0008(5)
C8 0.0154(6) 0.0153(6) 0.0154(6) -0.0008(5) -0.0061(5) -0.0012(5)
C9 0.0160(7) 0.0137(6) 0.0173(6) -0.0002(5) -0.0046(5) 0.0000(5)
C10 0.0141(6) 0.0168(6) 0.0164(6) -0.0007(5) -0.0043(5) -0.0028(5)
C11 0.0183(6) 0.0188(6) 0.0158(6) -0.0035(5) -0.0001(5) 0.0002(5)
C12 0.0197(7) 0.0119(5) 0.0218(6) -0.0023(5) -0.0055(5) 0.0018(5)
C13 0.0227(7) 0.0172(6) 0.0185(7) -0.0003(5) -0.0003(5) -0.0013(5)
C14 0.0251(7) 0.0168(6) 0.0161(6) 0.0001(5) 0.0007(5) 0.0011(6)

loop_
_atom_type_symbol
_atom_type_description
_atom_type_scat_dispersion_real
_atom_type_scat_dispersion_imag
_atom_type_scat_source
C C 0.0033 0.0016 'International Tables Vol C Tables 4.2.6.8 and 6.1.1.4'
H H 0.0000 0.0000 'International Tables Vol C Tables 4.2.6.8 and 6.1.1.4'
N N 0.0061 0.0033 'International Tables Vol C Tables 4.2.6.8 and 6.1.1.4'
Cl Cl 0.1484 0.1585 'International Tables Vol C Tables 4.2.6.8 and 6.1.1.4'

loop_
_geom_angle_atom_site_label_1
_geom_angle_atom_site_label_2
_geom_angle_atom_site_label_3
_geom_angle
_geom_angle_site_symmetry_1
_geom_angle_site_symmetry_3
_geom_angle_publ_flag
C1 N1 H1A 109.9(10) . . ?
C1 N1 H1B 107.5(11) . . ?
H1A N1 H1B 109.5(16) . . ?
C1 N1 H1C 114.8(10) . . ?
H1A N1 H1C 108.3(15) . . ?
H1B N1 H1C 106.7(14) . . ?
C7 N2 H2A 111.3(11) . . ?
C7 N2 H2B 109.7(11) . . ?
H2A N2 H2B 105.7(14) . . ?
C7 N2 H2C 114.3(10) . . ?
H2A N2 H2C 111.4(15) . . ?
H2B N2 H2C 103.9(15) . . ?
C6 C1 C2 122.06(12) . . ?
C6 C1 N1 119.14(12) . . ?
C2 C1 N1 118.69(11) . . ?
C3 C2 C1 116.97(11) . . ?
C3 C2 C13 121.14(11) . . ?
C1 C2 C13 121.81(11) . . ?
C2 C3 C4 122.27(11) . . ?
C2 C3 H3 117.3(11) . . ?
C4 C3 H3 120.3(11) . . ?
C3 C4 C5 118.82(11) . . ?
C3 C4 C10 119.83(11) . . ?
C5 C4 C10 121.33(11) . . ?
C6 C5 C4 119.99(12) . . ?
C6 C5 H5 120.9(10) . . ?
C4 C5 H5 119.1(10) . . ?
C1 C6 C5 119.84(12) . . ?
C1 C6 H6 121.4(9) . . ?
C5 C6 H6 118.7(9) . . ?
C12 C7 C8 122.45(11) . . ?
C12 C7 N2 118.89(11) . . ?
C8 C7 N2 118.57(11) . . ?
C9 C8 C7 117.00(10) . . ?
C9 C8 C14 121.24(11) . . ?
C7 C8 C14 121.74(11) . . ?
C8 C9 C10 122.35(12) . . ?
C8 C9 H9 118.5(8) . . ?
C10 C9 H9 119.0(8) . . ?
C9 C10 C11 118.81(12) . . ?
C9 C10 C4 120.63(11) . . ?
C11 C10 C4 120.54(11) . . ?
C12 C11 C10 119.77(12) . . ?
C12 C11 H11 120.7(9) . . ?
C10 C11 H11 119.5(9) . . ?
C7 C12 C11 119.59(11) . . ?
C7 C12 H12 120.8(9) . . ?
C11 C12 H12 119.6(9) . . ?
C2 C13 H13A 110.9(8) . . ?
C2 C13 H13B 110.2(9) . . ?
H13A C13 H13B 104.3(12) . . ?
C2 C13 H13C 111.8(9) . . ?
H13A C13 H13C 111.9(12) . . ?
H13B C13 H13C 107.4(12) . . ?
C8 C14 H14A 111.2(9) . . ?
C8 C14 H14B 109.8(9) . . ?
H14A C14 H14B 111.1(13) . . ?
C8 C14 H14C 109.1(10) . . ?
H14A C14 H14C 104.5(13) . . ?
H14B C14 H14C 110.9(14) . . ?

loop_
_geom_bond_atom_site_label_1
_geom_bond_atom_site_label_2
_geom_bond_distance
_geom_bond_site_symmetry_2
_geom_bond_publ_flag
N1 C1 1.4634(17) . ?
N1 H1A 0.825(15) . ?
N1 H1B 0.832(18) . ?
N1 H1C 0.906(17) . ?
N2 C7 1.4638(16) . ?
N2 H2A 0.894(17) . ?
N2 H2B 0.915(19) . ?
N2 H2C 0.939(17) . ?
C1 C6 1.3828(19) . ?
C1 C2 1.3953(17) . ?
C2 C3 1.3917(17) . ?
C2 C13 1.5049(18) . ?
C3 C4 1.3955(17) . ?
C3 H3 0.946(17) . ?
C4 C5 1.3964(18) . ?
C4 C10 1.4811(15) . ?
C5 C6 1.3844(19) . ?
C5 H5 0.898(15) . ?
C6 H6 0.902(16) . ?
C7 C12 1.3783(18) . ?
C7 C8 1.3948(17) . ?
C8 C9 1.3878(16) . ?
C8 C14 1.5066(17) . ?
C9 C10 1.3929(18) . ?
C9 H9 0.990(15) . ?
C10 C11 1.4044(17) . ?
C11 C12 1.3893(18) . ?
C11 H11 0.981(14) . ?
C12 H12 0.993(14) . ?
C13 H13A 0.989(16) . ?
C13 H13B 0.940(15) . ?
C13 H13C 1.003(15) . ?
C14 H14A 0.991(16) . ?
C14 H14B 0.908(16) . ?
C14 H14C 0.981(18) . ?

loop_
_geom_hbond_atom_site_label_D
_geom_hbond_atom_site_label_H
_geom_hbond_atom_site_label_A
_geom_hbond_distance_DH
_geom_hbond_distance_HA
_geom_hbond_distance_DA
_geom_hbond_angle_DHA
_geom_hbond_site_symmetry_A
N1 H1A Cl1 0.825(15) 2.388(15) 3.1608(14) 156.4(13) 4
N1 H1B Cl2 0.832(18) 2.267(18) 3.0876(14) 168.9(14) 3_465
N1 H1C Cl2 0.906(17) 2.261(17) 3.1536(12) 168.7(14) 1_545
N2 H2A Cl1 0.894(17) 2.284(17) 3.1359(11) 159.2(15) 1_565
N2 H2B Cl1 0.915(19) 2.195(19) 3.1047(13) 172.5(16) 3_565
N2 H2C Cl2 0.939(17) 2.218(17) 3.1245(13) 162.1(13) 4_554

loop_
_geom_torsion_atom_site_label_1
_geom_torsion_atom_site_label_2
_geom_torsion_atom_site_label_3
_geom_torsion_atom_site_label_4
_geom_torsion
_geom_torsion_site_symmetry_1
_geom_torsion_site_symmetry_2
_geom_torsion_site_symmetry_3
_geom_torsion_site_symmetry_4
_geom_torsion_publ_flag
C6 C1 C2 C3 -0.08(18) . . . . ?
N1 C1 C2 C3 176.20(11) . . . . ?
C6 C1 C2 C13 -176.81(12) . . . . ?
N1 C1 C2 C13 -0.53(18) . . . . ?
C1 C2 C3 C4 -1.86(17) . . . . ?
C13 C2 C3 C4 174.89(12) . . . . ?
C2 C3 C4 C5 2.31(19) . . . . ?
C2 C3 C4 C10 -176.21(11) . . . . ?
C3 C4 C5 C6 -0.79(19) . . . . ?
C10 C4 C5 C6 177.70(12) . . . . ?
C2 C1 C6 C5 1.5(2) . . . . ?
N1 C1 C6 C5 -174.73(12) . . . . ?
C4 C5 C6 C1 -1.1(2) . . . . ?
C12 C7 C8 C9 -0.59(17) . . . . ?
N2 C7 C8 C9 175.88(11) . . . . ?
C12 C7 C8 C14 -179.27(13) . . . . ?
N2 C7 C8 C14 -2.80(18) . . . . ?
C7 C8 C9 C10 -0.86(17) . . . . ?
C14 C8 C9 C10 177.83(12) . . . . ?
C8 C9 C10 C11 1.76(18) . . . . ?
C8 C9 C10 C4 -179.98(11) . . . . ?
C3 C4 C10 C9 -40.22(16) . . . . ?
C5 C4 C10 C9 141.30(13) . . . . ?
C3 C4 C10 C11 138.01(13) . . . . ?
C5 C4 C10 C11 -40.47(18) . . . . ?
C9 C10 C11 C12 -1.22(19) . . . . ?
C4 C10 C11 C12 -179.48(11) . . . . ?
C8 C7 C12 C11 1.09(19) . . . . ?
N2 C7 C12 C11 -175.37(12) . . . . ?
C10 C11 C12 C7 -0.15(19) . . . . ?

loop_
_cod_related_entry_id
_cod_related_entry_database
_cod_related_entry_code
1 ChemSpider 11438
